data_7057050
loop_
_publ_author_name
'Tarai, Arup'
'Baruah, Jubaraj B.'

_publ_section_title
;
 Different self-assemblies and absorption--emission properties of the
 picrate salts of aromatic amine or heterocycle linked oximes
;
_journal_issue 6
_journal_name_full 'New Journal of Chemistry'
_journal_page_first 4757
_journal_paper_doi 10.1039/C7NJ04349J
_journal_volume 42
_journal_year 2018
_chemical_formula_moiety 'C6 H2 N3 O7, C9 H13 N2 O'
_chemical_formula_sum 'C15 H15 N5 O8'
_chemical_formula_weight 393.32
_space_group_crystal_system triclinic
_space_group_IT_number 2
_space_group_name_Hall '-P 1'
_space_group_name_H-M_alt 'P -1'
_symmetry_space_group_name_Hall '-P 1'
_symmetry_space_group_name_H-M 'P -1'
_atom_sites_solution_hydrogens mixed
_audit_creation_method SHELXL-2014/7
_audit_update_record
;
2017-01-22 deposited with the CCDC.
2018-02-21 downloaded from the CCDC.
;
_cell_angle_alpha 96.925(5)
_cell_angle_beta 100.591(5)
_cell_angle_gamma 94.292(5)
_cell_formula_units_Z 2
_cell_length_a 7.2191(7)
_cell_length_b 10.8361(8)
_cell_length_c 11.3880(9)
_cell_measurement_reflns_used 3612
_cell_measurement_temperature 296(2)
_cell_measurement_theta_max 28.14
_cell_measurement_theta_min 2.46
_cell_volume 864.98(13)
_computing_structure_refinement 'SHELXL-2014/7 (Sheldrick, 2014)'
_diffrn_ambient_temperature 296(2)
_diffrn_measured_fraction_theta_full 0.981
_diffrn_measured_fraction_theta_max 0.981
_diffrn_measurement_device_type 'CCD area detector'
_diffrn_measurement_method 'phi and omega scans'
_diffrn_radiation_type MoK\a
_diffrn_radiation_wavelength 0.71073
_diffrn_reflns_av_R_equivalents 0.0242
_diffrn_reflns_av_unetI/netI 0.0202
_diffrn_reflns_Laue_measured_fraction_full 0.981
_diffrn_reflns_Laue_measured_fraction_max 0.981
_diffrn_reflns_limit_h_max 8
_diffrn_reflns_limit_h_min -8
_diffrn_reflns_limit_k_max 12
_diffrn_reflns_limit_k_min -12
_diffrn_reflns_limit_l_max 11
_diffrn_reflns_limit_l_min -13
_diffrn_reflns_number 12241
_diffrn_reflns_point_group_measured_fraction_full 0.981
_diffrn_reflns_point_group_measured_fraction_max 0.981
_diffrn_reflns_theta_full 25.050
_diffrn_reflns_theta_max 25.050
_diffrn_reflns_theta_min 1.837
_exptl_absorpt_coefficient_mu 0.125
_exptl_absorpt_correction_T_max 0.986
_exptl_absorpt_correction_T_min 0.965
_exptl_absorpt_correction_type multi-scan
_exptl_absorpt_process_details multi-scan
_exptl_crystal_colour Brown
_exptl_crystal_density_diffrn 1.510
_exptl_crystal_description Block
_exptl_crystal_F_000 408
_exptl_crystal_size_max 0.32
_exptl_crystal_size_mid 0.24
_exptl_crystal_size_min 0.11
_refine_diff_density_max 0.475
_refine_diff_density_min -0.293
_refine_diff_density_rms 0.065
_refine_ls_extinction_method none
_refine_ls_goodness_of_fit_ref 1.031
_refine_ls_hydrogen_treatment mixed
_refine_ls_matrix_type full
_refine_ls_number_parameters 260
_refine_ls_number_reflns 3006
_refine_ls_number_restraints 0
_refine_ls_restrained_S_all 1.031
_refine_ls_R_factor_all 0.0560
_refine_ls_R_factor_gt 0.0452
_refine_ls_shift/su_max 0.000
_refine_ls_shift/su_mean 0.000
_refine_ls_structure_factor_coef Fsqd
_refine_ls_weighting_details 'w=1/[\s^2^(Fo^2^)+(0.0500P)^2^+0.4000P] where P=(Fo^2^+2Fc^2^)/3'
_refine_ls_weighting_scheme calc
_refine_ls_wR_factor_gt 0.1094
_refine_ls_wR_factor_ref 0.1165
_reflns_Friedel_coverage 0.000
_reflns_number_gt 2382
_reflns_number_total 3006
_reflns_threshold_expression 'I > 2\s(I)'
_cod_data_source_file c7nj04349j2.cif
_cod_data_source_block 11_CCDC2
_cod_depositor_comments 'Adding full bibliography for 7057046--7057050.cif.'
_cod_database_code 7057050
_shelx_shelxl_version_number 2014/7
_shelx_space_group_comment
;
The symmetry employed for this shelxl refinement is uniquely defined
by the following loop, which should always be used as a source of
symmetry information in preference to the above space-group names.
They are only intended as comments.
;

loop_
_space_group_symop_operation_xyz
'x, y, z'
'-x, -y, -z'

loop_
_atom_site_label
_atom_site_type_symbol
_atom_site_fract_x
_atom_site_fract_y
_atom_site_fract_z
_atom_site_U_iso_or_equiv
_atom_site_adp_type
_atom_site_occupancy
_atom_site_site_symmetry_order
_atom_site_calc_flag
_atom_site_refinement_flags_posn
_atom_site_refinement_flags_adp
C2 C 0.0347(3) 0.68397(16) 0.74195(16) 0.0356(4) Uani 1 1 d . .
C12 C 0.5276(3) 0.30328(17) 0.33733(17) 0.0397(4) Uani 1 1 d . .
H12 H 0.5773 0.3543 0.4097 0.048 Uiso 1 1 calc R U
C1 C 0.0064(3) 0.81358(17) 0.72634(18) 0.0412(4) Uani 1 1 d . .
H1 H 0.0575 0.8773 0.7887 0.049 Uiso 1 1 calc R U
C11 C 0.4432(3) 0.35370(16) 0.23973(17) 0.0378(4) Uani 1 1 d . .
C13 C 0.5390(3) 0.17581(17) 0.32816(17) 0.0398(4) Uani 1 1 d . .
C5 C 0.0840(3) 0.44026(16) 0.77854(16) 0.0372(4) Uani 1 1 d . .
C7 C 0.1359(3) 0.65718(17) 0.85007(17) 0.0398(4) Uani 1 1 d . .
H7 H 0.1877 0.7223 0.9109 0.048 Uiso 1 1 calc R U
C10 C 0.3743(3) 0.14900(17) 0.12584(17) 0.0407(4) Uani 1 1 d . .
C6 C 0.1613(3) 0.53544(17) 0.86930(17) 0.0394(4) Uani 1 1 d . .
H6 H 0.2293 0.5184 0.9422 0.047 Uiso 1 1 calc R U
C4 C -0.0174(3) 0.46373(18) 0.66981(17) 0.0441(5) Uani 1 1 d . .
H4 H -0.0688 0.3982 0.6094 0.053 Uiso 1 1 calc R U
C14 C 0.4600(3) 0.09804(18) 0.22286(17) 0.0415(5) Uani 1 1 d . .
H14 H 0.4652 0.0121 0.2182 0.050 Uiso 1 1 calc R U
C3 C -0.0417(3) 0.58539(18) 0.65191(17) 0.0431(5) Uani 1 1 d . .
H3 H -0.1098 0.6018 0.5788 0.052 Uiso 1 1 calc R U
C8 C 0.1870(3) 0.23719(18) 0.7051(2) 0.0524(5) Uani 1 1 d . .
H8A H 0.1064 0.2346 0.6276 0.079 Uiso 1 1 calc R U
H8B H 0.1985 0.1536 0.7235 0.079 Uiso 1 1 calc R U
H8C H 0.3099 0.2769 0.7039 0.079 Uiso 1 1 calc R U
C9 C -0.0826(3) 0.24596(19) 0.8110(2) 0.0531(5) Uani 1 1 d . .
H9A H -0.1282 0.2912 0.8760 0.080 Uiso 1 1 calc R U
H9B H -0.0660 0.1622 0.8274 0.080 Uiso 1 1 calc R U
H9C H -0.1727 0.2437 0.7372 0.080 Uiso 1 1 calc R U
N2 N 0.1029(2) 0.30955(14) 0.79921(15) 0.0412(4) Uani 1 1 d . .
N1 N -0.0874(2) 0.83991(14) 0.62837(16) 0.0476(4) Uani 1 1 d . .
N4 N 0.6375(2) 0.12352(16) 0.42842(15) 0.0484(4) Uani 1 1 d . .
N3 N 0.4448(2) 0.48942(15) 0.25571(17) 0.0464(4) Uani 1 1 d . .
N5 N 0.2929(3) 0.06098(17) 0.01882(17) 0.0561(5) Uani 1 1 d . .
C15 C 0.3582(3) 0.28157(18) 0.12422(17) 0.0404(4) Uani 1 1 d . .
O5 O 0.6481(2) 0.00984(14) 0.41789(14) 0.0620(4) Uani 1 1 d . .
O2 O 0.2753(2) 0.32653(14) 0.03654(13) 0.0605(4) Uani 1 1 d . .
O1 O -0.0993(3) 0.96828(13) 0.63520(15) 0.0632(5) Uani 1 1 d . .
H1A H -0.1610 0.9840 0.5718 0.095 Uiso 1 1 calc R U
O6 O 0.7098(3) 0.19307(16) 0.52093(14) 0.0736(5) Uani 1 1 d . .
O7 O 0.4127(3) 0.54358(14) 0.16800(16) 0.0737(5) Uani 1 1 d . .
O8 O 0.4833(3) 0.54543(14) 0.35787(15) 0.0727(5) Uani 1 1 d . .
O4 O 0.2603(4) -0.04638(18) 0.02733(17) 0.1075(9) Uani 1 1 d . .
O3 O 0.2762(4) 0.09593(18) -0.07959(17) 0.1100(9) Uani 1 1 d . .
H2 H 0.180(3) 0.3099(19) 0.875(2) 0.047(6) Uiso 1 1 d . .

loop_
_atom_site_aniso_label
_atom_site_aniso_U_11
_atom_site_aniso_U_22
_atom_site_aniso_U_33
_atom_site_aniso_U_23
_atom_site_aniso_U_13
_atom_site_aniso_U_12
C2 0.0367(10) 0.0349(9) 0.0365(10) 0.0077(8) 0.0078(8) 0.0056(8)
C12 0.0387(10) 0.0416(10) 0.0362(11) 0.0000(8) 0.0040(8) 0.0029(8)
C1 0.0466(11) 0.0364(10) 0.0398(11) 0.0075(8) 0.0045(9) 0.0054(8)
C11 0.0380(10) 0.0354(9) 0.0398(11) 0.0061(8) 0.0062(8) 0.0055(8)
C13 0.0412(10) 0.0425(10) 0.0346(10) 0.0083(8) 0.0011(8) 0.0081(8)
C5 0.0442(10) 0.0323(9) 0.0349(10) 0.0057(7) 0.0050(8) 0.0082(8)
C7 0.0489(11) 0.0354(10) 0.0327(10) 0.0012(8) 0.0034(8) 0.0048(8)
C10 0.0452(11) 0.0404(10) 0.0332(10) 0.0002(8) 0.0011(8) 0.0065(8)
C6 0.0482(11) 0.0383(10) 0.0308(10) 0.0060(8) 0.0025(8) 0.0094(8)
C4 0.0574(12) 0.0370(10) 0.0331(11) 0.0013(8) -0.0016(9) 0.0047(9)
C14 0.0463(11) 0.0370(10) 0.0410(11) 0.0053(8) 0.0059(9) 0.0090(8)
C3 0.0530(12) 0.0427(10) 0.0325(10) 0.0097(8) 0.0005(9) 0.0085(9)
C8 0.0665(14) 0.0376(11) 0.0540(13) 0.0022(9) 0.0140(11) 0.0116(10)
C9 0.0667(14) 0.0456(11) 0.0482(13) 0.0127(9) 0.0112(10) 0.0041(10)
N2 0.0557(10) 0.0317(8) 0.0337(9) 0.0050(7) 0.0007(8) 0.0075(7)
N1 0.0560(11) 0.0365(9) 0.0512(11) 0.0127(8) 0.0067(8) 0.0083(8)
N4 0.0554(11) 0.0485(10) 0.0391(10) 0.0076(8) 0.0001(8) 0.0116(8)
N3 0.0473(10) 0.0397(9) 0.0517(11) 0.0052(8) 0.0086(8) 0.0059(7)
N5 0.0732(13) 0.0478(11) 0.0402(11) 0.0013(8) -0.0070(9) 0.0123(9)
C15 0.0417(11) 0.0434(10) 0.0361(11) 0.0084(8) 0.0047(8) 0.0071(8)
O5 0.0842(12) 0.0494(9) 0.0509(10) 0.0119(7) -0.0013(8) 0.0233(8)
O2 0.0863(12) 0.0505(9) 0.0399(9) 0.0099(7) -0.0063(8) 0.0157(8)
O1 0.0830(12) 0.0361(8) 0.0650(11) 0.0163(7) -0.0079(9) 0.0103(7)
O6 0.1011(14) 0.0631(10) 0.0422(10) 0.0013(8) -0.0210(9) 0.0126(9)
O7 0.1041(14) 0.0453(9) 0.0666(12) 0.0168(8) -0.0061(10) 0.0160(9)
O8 0.1089(15) 0.0444(9) 0.0589(11) -0.0062(8) 0.0127(10) -0.0008(9)
O4 0.183(2) 0.0545(11) 0.0620(13) -0.0026(9) -0.0114(13) -0.0328(13)
O3 0.203(3) 0.0684(12) 0.0440(12) -0.0005(9) -0.0157(13) 0.0336(14)

loop_
_atom_type_symbol
_atom_type_description
_atom_type_scat_dispersion_real
_atom_type_scat_dispersion_imag
_atom_type_scat_source
C C 0.0033 0.0016 'International Tables Vol C Tables 4.2.6.8 and 6.1.1.4'
H H 0.0000 0.0000 'International Tables Vol C Tables 4.2.6.8 and 6.1.1.4'
N N 0.0061 0.0033 'International Tables Vol C Tables 4.2.6.8 and 6.1.1.4'
O O 0.0106 0.0060 'International Tables Vol C Tables 4.2.6.8 and 6.1.1.4'

loop_
_geom_angle_atom_site_label_1
_geom_angle_atom_site_label_2
_geom_angle_atom_site_label_3
_geom_angle
C7 C2 C3 118.61(17)
C7 C2 C1 119.64(17)
C3 C2 C1 121.73(17)
C11 C12 C13 119.56(18)
N1 C1 C2 120.58(18)
C12 C11 C15 124.15(17)
C12 C11 N3 115.94(17)
C15 C11 N3 119.89(16)
C14 C13 C12 121.08(17)
C14 C13 N4 119.27(17)
C12 C13 N4 119.64(17)
C6 C5 C4 121.54(17)
C6 C5 N2 119.41(16)
C4 C5 N2 119.01(16)
C6 C7 C2 121.27(17)
C14 C10 C15 124.62(17)
C14 C10 N5 115.73(17)
C15 C10 N5 119.64(17)
C5 C6 C7 118.65(17)
C3 C4 C5 119.20(18)
C10 C14 C13 119.02(17)
C4 C3 C2 120.73(18)
C5 N2 C9 110.89(15)
C5 N2 C8 112.74(15)
C9 N2 C8 111.46(16)
C1 N1 O1 110.40(17)
O6 N4 O5 122.35(17)
O6 N4 C13 119.02(17)
O5 N4 C13 118.62(16)
O7 N3 O8 121.87(17)
O7 N3 C11 119.72(17)
O8 N3 C11 118.38(17)
O4 N5 O3 120.5(2)
O4 N5 C10 119.85(19)
O3 N5 C10 119.26(19)
O2 C15 C11 124.36(17)
O2 C15 C10 124.06(18)
C11 C15 C10 111.52(16)

loop_
_geom_bond_atom_site_label_1
_geom_bond_atom_site_label_2
_geom_bond_distance
C2 C7 1.386(3)
C2 C3 1.391(3)
C2 C1 1.461(2)
C12 C11 1.361(3)
C12 C13 1.382(3)
C1 N1 1.270(2)
C11 C15 1.450(3)
C11 N3 1.459(2)
C13 C14 1.381(3)
C13 N4 1.431(2)
C5 C6 1.374(3)
C5 C4 1.380(3)
C5 N2 1.476(2)
C7 C6 1.383(2)
C10 C14 1.362(3)
C10 C15 1.452(3)
C10 N5 1.453(2)
C4 C3 1.377(3)
C8 N2 1.496(3)
C9 N2 1.495(3)
N1 O1 1.394(2)
N4 O6 1.224(2)
N4 O5 1.233(2)
N3 O7 1.213(2)
N3 O8 1.218(2)
N5 O4 1.189(2)
N5 O3 1.214(2)
C15 O2 1.238(2)
